data_1564049
loop_
_publ_author_name
'Barik, Chandan Kr'
'Ganguly, Rakesh'
'Garcia, Felipe'
'Leong, Weng Kee'

_publ_section_title
;
 Encapsulating ruthenium in silica using a single source precursor:
 Differing outcomes for a cycloaddition reaction
;
_journal_name_full 'Inorganica Chimica Acta'
_journal_page_first 119833
_journal_paper_doi 10.1016/j.ica.2020.119833
_journal_volume 512
_journal_year 2020
_chemical_formula_sum 'C44 H36 O10 P2 Ru2'
_chemical_formula_weight 988.81
_space_group_crystal_system monoclinic
_space_group_IT_number 14
_space_group_name_Hall '-P 2ybc'
_space_group_name_H-M_alt 'P 1 21/c 1'
_atom_sites_solution_hydrogens geom
_atom_sites_solution_primary dual
_cell_angle_alpha 90
_cell_angle_beta 99.086(3)
_cell_angle_gamma 90
_cell_formula_units_Z 4
_cell_length_a 10.4234(9)
_cell_length_b 19.0090(13)
_cell_length_c 20.6686(15)
_cell_measurement_reflns_used 8620
_cell_measurement_temperature 103.(2)
_cell_measurement_theta_max 28.1722
_cell_measurement_theta_min 2.2652
_cell_volume 4043.9(5)
_computing_cell_refinement 'SAINT V8.38A (Bruker AXS Inc., 2018)'
_computing_data_collection 'APEX3 (Bruker AXS Inc., 2018)'
_computing_data_reduction 'SAINT V8.38A (Bruker AXS Inc., 2018)'
_computing_molecular_graphics 'XP (Bruker AXS Inc., 2018)'
_computing_publication_material 'APEX3 (Bruker AXS Inc., 2018)'
_computing_structure_refinement 'SHELXL-2017/1 (Sheldrick, 2017)'
_computing_structure_solution 'SHELXT (Bruker AXS Inc., 2018)'
_diffrn_ambient_temperature 103.(2)
_diffrn_detector_area_resol_mean 7.4074
_diffrn_measured_fraction_theta_full 0.999
_diffrn_measured_fraction_theta_max 0.999
_diffrn_measurement_device_type 'Bruker APEX-II CCD'
_diffrn_measurement_method 'phi and omega scans'
_diffrn_radiation_monochromator graphite
_diffrn_radiation_type MoK\a
_diffrn_radiation_wavelength 0.71073
_diffrn_reflns_av_R_equivalents 0.0456
_diffrn_reflns_av_unetI/netI 0.0475
_diffrn_reflns_limit_h_max 12
_diffrn_reflns_limit_h_min -12
_diffrn_reflns_limit_k_max 22
_diffrn_reflns_limit_k_min 0
_diffrn_reflns_limit_l_max 24
_diffrn_reflns_limit_l_min 0
_diffrn_reflns_number 10048
_diffrn_reflns_theta_full 28.32
_diffrn_reflns_theta_max 28.32
_diffrn_reflns_theta_min 2.58
_diffrn_source 'fine-focus sealed tube'
_diffrn_source_type 'Bruker D8 Quest'
_exptl_absorpt_coefficient_mu 0.886
_exptl_absorpt_correction_T_max 0.82
_exptl_absorpt_correction_T_min 0.78
_exptl_absorpt_correction_type multi-scan
_exptl_absorpt_process_details 'SADABS V2012/1 (Bruker AXS Inc.)'
_exptl_crystal_colour yellow
_exptl_crystal_density_diffrn 1.624
_exptl_crystal_density_method 'not measured'
_exptl_crystal_description block
_exptl_crystal_F_000 1992
_exptl_crystal_size_max 0.300
_exptl_crystal_size_mid 0.260
_exptl_crystal_size_min 0.240
_refine_diff_density_max 1.730
_refine_diff_density_min -0.703
_refine_ls_extinction_method none
_refine_ls_goodness_of_fit_ref 1.053
_refine_ls_hydrogen_treatment constr
_refine_ls_matrix_type full
_refine_ls_number_parameters 532
_refine_ls_number_reflns 10048
_refine_ls_number_restraints 0
_refine_ls_restrained_S_all 1.053
_refine_ls_R_factor_all 0.0593
_refine_ls_R_factor_gt 0.0406
_refine_ls_shift/su_max 0.011
_refine_ls_shift/su_mean 0.000
_refine_ls_structure_factor_coef Fsqd
_refine_ls_weighting_details 'w=1/[\s^2^(Fo^2^)+(0.0397P)^2^+8.3790P] where P=(Fo^2^+2Fc^2^)/3'
_refine_ls_weighting_scheme calc
_refine_ls_wR_factor_gt 0.0926
_refine_ls_wR_factor_ref 0.1036
_reflns_number_gt 7989
_reflns_number_total 10048
_reflns_threshold_expression 'I > 2\s(I)'
_cod_data_source_file lwk338.cif
_cod_data_source_block lwk338
_cod_database_code 1564049

loop_
_space_group_symop_operation_xyz
'x, y, z'
'-x, y+1/2, -z+1/2'
'-x, -y, -z'
'x, -y-1/2, z-1/2'

loop_
_atom_site_type_symbol
_atom_site_label
_atom_site_fract_x
_atom_site_fract_y
_atom_site_fract_z
_atom_site_U_iso_or_equiv
_atom_site_adp_type
_atom_site_calc_flag
_atom_site_refinement_flags_adp
_atom_site_refinement_flags_occupancy
_atom_site_refinement_flags_posn
_atom_site_occupancy
_atom_site_disorder_assembly
_atom_site_disorder_group
Ru Ru1 0.09156(3) 0.76138(2) 0.42908(2) 0.01415(8) Uani d . P . 0.9549(6) A 1
Ru Ru2 -0.09677(3) 0.84061(2) 0.35488(2) 0.01428(8) Uani d . P . 0.9549(6) A 1
Ru Ru1 0.1435(6) 0.7662(3) 0.3983(3) 0.01415(8) Uani d . P . 0.0451(6) A 2
Ru Ru2 -0.0534(7) 0.8437(3) 0.3304(3) 0.01428(8) Uani d . P . 0.0451(6) A 2
P P1 0.28866(9) 0.70555(4) 0.48137(4) 0.01690(18) Uani d . . . 1.0 . .
P P2 -0.21661(9) 0.92967(4) 0.28568(4) 0.01679(18) Uani d . . . 1.0 . .
C C1 0.0063(4) 0.7571(2) 0.50034(19) 0.0251(8) Uani d . . . 1.0 . .
C C2 0.0167(4) 0.67729(19) 0.39912(18) 0.0231(7) Uani d . . . 1.0 . .
C C3 -0.1706(4) 0.76320(19) 0.30923(17) 0.0224(7) Uani d . . . 1.0 . .
C C4 -0.2047(4) 0.83183(18) 0.41632(17) 0.0228(7) Uani d . . . 1.0 . .
C C5 0.1424(4) 0.80989(19) 0.29658(17) 0.0225(7) Uani d . . . 1.0 . .
C C6 0.2212(5) 0.8043(2) 0.24121(19) 0.0384(10) Uani d . . . 1.0 . .
H H6A 0.308565 0.824568 0.25569 0.046 Uiso calc U . R 1.0 . .
H H6B 0.232437 0.754056 0.230871 0.046 Uiso calc U . R 1.0 . .
C C7 0.1122(3) 0.91855(18) 0.44305(16) 0.0190(7) Uani d . . . 1.0 . .
C C8 0.1740(4) 0.9862(2) 0.47243(19) 0.0267(8) Uani d . . . 1.0 . .
H H8A 0.170362 1.02187 0.437285 0.032 Uiso calc U . R 1.0 . .
H H8B 0.122075 1.004142 0.505101 0.032 Uiso calc U . R 1.0 . .
C C9 0.2723(3) 0.62186(17) 0.52310(16) 0.0172(7) Uani d . . . 1.0 . .
C C10 0.1539(4) 0.60016(19) 0.53966(17) 0.0241(8) Uani d . . . 1.0 . .
H H10 0.07934 0.629274 0.529441 0.029 Uiso calc U . R 1.0 . .
C C11 0.1443(4) 0.5360(2) 0.57111(18) 0.0270(8) Uani d . . . 1.0 . .
H H11 0.06316 0.521149 0.58176 0.032 Uiso calc U . R 1.0 . .
C C12 0.2531(4) 0.4939(2) 0.58682(18) 0.0267(8) Uani d . . . 1.0 . .
H H12 0.246683 0.450332 0.608568 0.032 Uiso calc U . R 1.0 . .
C C13 0.3715(4) 0.51524(19) 0.57088(17) 0.0244(8) Uani d . . . 1.0 . .
H H13 0.445913 0.486193 0.581855 0.029 Uiso calc U . R 1.0 . .
C C14 0.3819(3) 0.57843(18) 0.53915(16) 0.0203(7) Uani d . . . 1.0 . .
H H14 0.46316 0.592569 0.528161 0.024 Uiso calc U . R 1.0 . .
C C15 0.3952(3) 0.68058(17) 0.42295(16) 0.0190(7) Uani d . . . 1.0 . .
C C16 0.3390(4) 0.64412(18) 0.36687(17) 0.0240(8) Uani d . . . 1.0 . .
H H16 0.24884 0.633534 0.360483 0.029 Uiso calc U . R 1.0 . .
C C17 0.4133(4) 0.62343(19) 0.32081(18) 0.0256(8) Uani d . . . 1.0 . .
H H17 0.37396 0.59856 0.282965 0.031 Uiso calc U . R 1.0 . .
C C18 0.5442(4) 0.6384(2) 0.32901(17) 0.0262(8) Uani d . . . 1.0 . .
H H18 0.594684 0.624657 0.296696 0.031 Uiso calc U . R 1.0 . .
C C19 0.6016(4) 0.67377(19) 0.38500(18) 0.0255(8) Uani d . . . 1.0 . .
H H19 0.69206 0.683615 0.391209 0.031 Uiso calc U . R 1.0 . .
C C20 0.5281(4) 0.69478(18) 0.43177(16) 0.0215(7) Uani d . . . 1.0 . .
H H20 0.568253 0.718884 0.469917 0.026 Uiso calc U . R 1.0 . .
C C21 0.3900(3) 0.75919(18) 0.54256(17) 0.0200(7) Uani d . . . 1.0 . .
C C22 0.4017(4) 0.7439(2) 0.60943(17) 0.0254(8) Uani d . . . 1.0 . .
H H22 0.359947 0.703612 0.62367 0.031 Uiso calc U . R 1.0 . .
C C23 0.4747(4) 0.7877(2) 0.65506(19) 0.0315(9) Uani d . . . 1.0 . .
H H23 0.481913 0.777606 0.700499 0.038 Uiso calc U . R 1.0 . .
C C24 0.5366(4) 0.8459(2) 0.6346(2) 0.0335(9) Uani d . . . 1.0 . .
H H24 0.587382 0.875169 0.66599 0.04 Uiso calc U . R 1.0 . .
C C25 0.5251(4) 0.8619(2) 0.5683(2) 0.0301(9) Uani d . . . 1.0 . .
H H25 0.568129 0.901884 0.554288 0.036 Uiso calc U . R 1.0 . .
C C26 0.4501(4) 0.81894(19) 0.52261(18) 0.0238(8) Uani d . . . 1.0 . .
H H26 0.439839 0.830527 0.477379 0.029 Uiso calc U . R 1.0 . .
C C27 -0.2260(3) 0.91609(18) 0.19743(16) 0.0196(7) Uani d . . . 1.0 . .
C C28 -0.2633(4) 0.8502(2) 0.17189(18) 0.0282(8) Uani d . . . 1.0 . .
H H28 -0.282216 0.813705 0.200375 0.034 Uiso calc U . R 1.0 . .
C C29 -0.2734(4) 0.8371(2) 0.10493(19) 0.0314(9) Uani d . . . 1.0 . .
H H29 -0.299208 0.791961 0.08791 0.038 Uiso calc U . R 1.0 . .
C C30 -0.2456(4) 0.8899(2) 0.06337(18) 0.0274(8) Uani d . . . 1.0 . .
H H30 -0.250719 0.880931 0.017817 0.033 Uiso calc U . R 1.0 . .
C C31 -0.2104(4) 0.9558(2) 0.08814(18) 0.0270(8) Uani d . . . 1.0 . .
H H31 -0.193314 0.992387 0.05941 0.032 Uiso calc U . R 1.0 . .
C C32 -0.1999(4) 0.96868(19) 0.15462(17) 0.0233(7) Uani d . . . 1.0 . .
H H32 -0.174602 1.014039 0.171229 0.028 Uiso calc U . R 1.0 . .
C C33 -0.3857(3) 0.94379(18) 0.29594(17) 0.0206(7) Uani d . . . 1.0 . .
C C34 -0.4865(4) 0.9489(2) 0.2434(2) 0.0301(9) Uani d . . . 1.0 . .
H H34 -0.468359 0.945926 0.199837 0.036 Uiso calc U . R 1.0 . .
C C35 -0.6138(4) 0.9582(2) 0.2543(2) 0.0392(11) Uani d . . . 1.0 . .
H H35 -0.682182 0.961724 0.218116 0.047 Uiso calc U . R 1.0 . .
C C36 -0.6413(4) 0.9624(2) 0.3172(2) 0.0362(10) Uani d . . . 1.0 . .
H H36 -0.728472 0.967957 0.324446 0.043 Uiso calc U . R 1.0 . .
C C37 -0.5424(4) 0.9586(2) 0.3695(2) 0.0309(9) Uani d . . . 1.0 . .
H H37 -0.561123 0.962322 0.41289 0.037 Uiso calc U . R 1.0 . .
C C38 -0.4159(4) 0.94931(19) 0.35920(19) 0.0259(8) Uani d . . . 1.0 . .
H H38 -0.34826 0.94663 0.395751 0.031 Uiso calc U . R 1.0 . .
C C39 -0.1382(3) 1.01554(17) 0.30040(16) 0.0192(7) Uani d . . . 1.0 . .
C C40 -0.0144(4) 1.02407(19) 0.28347(18) 0.0253(8) Uani d . . . 1.0 . .
H H40 0.025046 0.986318 0.263777 0.03 Uiso calc U . R 1.0 . .
C C41 0.0512(4) 1.0876(2) 0.2954(2) 0.0299(9) Uani d . . . 1.0 . .
H H41 0.133383 1.093887 0.281847 0.036 Uiso calc U . R 1.0 . .
C C42 -0.0031(4) 1.1416(2) 0.3268(2) 0.0370(10) Uani d . . . 1.0 . .
H H42 0.04258 1.184651 0.335676 0.044 Uiso calc U . R 1.0 . .
C C43 -0.1226(4) 1.1329(2) 0.3452(2) 0.0365(10) Uani d . . . 1.0 . .
H H43 -0.158891 1.169988 0.367301 0.044 Uiso calc U . R 1.0 . .
C C44 -0.1921(4) 1.07036(19) 0.33200(19) 0.0265(8) Uani d . . . 1.0 . .
H H44 -0.275545 1.065197 0.344452 0.032 Uiso calc U . R 1.0 . .
O O1 -0.0476(3) 0.75433(16) 0.54524(14) 0.0388(7) Uani d . . . 1.0 . .
O O2 -0.0290(3) 0.62384(14) 0.38112(14) 0.0344(7) Uani d . . . 1.0 . .
O O3 -0.2118(3) 0.71482(13) 0.27969(12) 0.0267(6) Uani d . . . 1.0 . .
O O4 -0.2727(3) 0.82612(15) 0.45567(14) 0.0341(7) Uani d . . . 1.0 . .
O O5 0.1867(3) 0.77475(13) 0.34661(12) 0.0238(5) Uani d . . . 1.0 . .
O O6 0.0401(3) 0.84659(13) 0.28789(12) 0.0248(5) Uani d . . . 1.0 . .
O O7 0.1628(5) 0.8392(3) 0.18461(18) 0.0710(12) Uani d . . . 1.0 . .
H H7 0.091935 0.856709 0.191056 0.107 Uiso calc U . R 1.0 . .
O O8 0.1720(2) 0.86220(13) 0.45897(12) 0.0234(5) Uani d . . . 1.0 . .
O O9 0.0046(3) 0.92556(13) 0.40703(12) 0.0246(6) Uani d . . . 1.0 . .
O O10 0.3032(3) 0.97857(15) 0.50272(14) 0.0323(6) Uani d . . . 1.0 . .
H H10A 0.32081 0.93562 0.507958 0.048 Uiso calc U . R 1.0 . .

loop_
_atom_site_aniso_label
_atom_site_aniso_U_11
_atom_site_aniso_U_22
_atom_site_aniso_U_33
_atom_site_aniso_U_12
_atom_site_aniso_U_13
_atom_site_aniso_U_23
Ru1 0.01348(14) 0.01420(14) 0.01492(14) 0.00037(10) 0.00271(10) 0.00046(10)
Ru2 0.01406(14) 0.01400(13) 0.01449(14) 0.00011(10) 0.00132(11) -0.00037(10)
Ru1 0.01348(14) 0.01420(14) 0.01492(14) 0.00037(10) 0.00271(10) 0.00046(10)
Ru2 0.01406(14) 0.01400(13) 0.01449(14) 0.00011(10) 0.00132(11) -0.00037(10)
P1 0.0167(4) 0.0152(4) 0.0182(4) 0.0008(3) 0.0008(3) 0.0001(3)
P2 0.0169(4) 0.0164(4) 0.0159(4) 0.0010(3) -0.0006(3) 0.0008(3)
C1 0.0213(18) 0.0261(19) 0.0278(19) 0.0047(15) 0.0039(15) -0.0016(15)
C2 0.0215(18) 0.0222(18) 0.0249(18) 0.0003(14) 0.0015(15) 0.0033(14)
C3 0.0206(18) 0.0223(18) 0.0236(17) 0.0048(14) 0.0013(14) 0.0013(15)
C4 0.0264(19) 0.0182(17) 0.0231(17) 0.0007(14) 0.0020(15) -0.0006(14)
C5 0.0247(19) 0.0222(18) 0.0208(17) -0.0040(14) 0.0047(14) -0.0026(14)
C6 0.048(3) 0.045(3) 0.025(2) -0.001(2) 0.0179(19) 0.0001(18)
C7 0.0191(17) 0.0170(16) 0.0215(17) -0.0014(13) 0.0051(13) -0.0011(13)
C8 0.0209(19) 0.0244(19) 0.033(2) -0.0024(15) -0.0022(15) -0.0095(16)
C9 0.0198(17) 0.0144(16) 0.0172(15) 0.0016(12) 0.0024(13) 0.0000(12)
C10 0.0197(18) 0.0264(19) 0.0261(18) 0.0021(14) 0.0033(15) 0.0035(15)
C11 0.0211(19) 0.031(2) 0.030(2) -0.0030(15) 0.0089(16) 0.0050(16)
C12 0.033(2) 0.0237(19) 0.0235(18) -0.0035(16) 0.0057(16) 0.0045(15)
C13 0.027(2) 0.0239(18) 0.0219(17) 0.0041(15) 0.0016(15) 0.0049(14)
C14 0.0179(17) 0.0228(18) 0.0203(16) -0.0004(14) 0.0030(13) 0.0007(14)
C15 0.0242(18) 0.0164(16) 0.0170(16) -0.0005(13) 0.0053(14) 0.0032(13)
C16 0.026(2) 0.0206(18) 0.0253(18) -0.0002(14) 0.0041(15) -0.0011(14)
C17 0.033(2) 0.0207(18) 0.0230(18) 0.0013(15) 0.0045(16) -0.0026(14)
C18 0.035(2) 0.0256(19) 0.0202(17) 0.0073(16) 0.0102(16) 0.0037(14)
C19 0.0241(19) 0.0273(19) 0.0262(18) -0.0003(15) 0.0077(15) 0.0053(15)
C20 0.0252(19) 0.0222(18) 0.0166(16) -0.0010(14) 0.0019(14) 0.0004(13)
C21 0.0148(16) 0.0230(17) 0.0212(16) 0.0026(13) -0.0001(13) -0.0054(14)
C22 0.028(2) 0.0272(19) 0.0217(17) 0.0010(15) 0.0052(15) -0.0051(15)
C23 0.033(2) 0.039(2) 0.0219(18) 0.0068(18) 0.0016(16) -0.0092(17)
C24 0.031(2) 0.035(2) 0.032(2) -0.0012(18) -0.0053(17) -0.0144(18)
C25 0.027(2) 0.0214(19) 0.040(2) -0.0014(15) 0.0012(17) -0.0059(16)
C26 0.0231(19) 0.0230(18) 0.0241(18) 0.0005(14) 0.0000(15) -0.0018(14)
C27 0.0177(17) 0.0239(18) 0.0165(16) 0.0013(13) 0.0006(13) -0.0011(13)
C28 0.038(2) 0.0246(19) 0.0197(17) -0.0055(16) -0.0024(16) 0.0021(14)
C29 0.039(2) 0.029(2) 0.0248(19) -0.0025(17) -0.0003(17) -0.0044(16)
C30 0.027(2) 0.036(2) 0.0193(17) 0.0030(16) 0.0013(15) -0.0035(15)
C31 0.026(2) 0.032(2) 0.0233(18) -0.0006(16) 0.0045(15) 0.0061(15)
C32 0.0251(19) 0.0203(18) 0.0241(18) -0.0002(14) 0.0023(15) -0.0005(14)
C33 0.0182(17) 0.0174(17) 0.0256(18) -0.0006(13) 0.0013(14) -0.0013(14)
C34 0.0216(19) 0.037(2) 0.031(2) -0.0004(16) 0.0012(16) 0.0120(17)
C35 0.020(2) 0.054(3) 0.042(2) 0.0005(19) -0.0001(18) 0.019(2)
C36 0.022(2) 0.035(2) 0.053(3) 0.0004(17) 0.0101(19) 0.008(2)
C37 0.038(2) 0.0229(19) 0.035(2) 0.0026(17) 0.0163(18) -0.0001(16)
C38 0.025(2) 0.0251(19) 0.0277(19) 0.0003(15) 0.0041(15) -0.0052(15)
C39 0.0202(17) 0.0167(16) 0.0189(16) -0.0004(13) -0.0023(13) 0.0015(13)
C40 0.0244(19) 0.0208(18) 0.0303(19) 0.0017(14) 0.0028(15) 0.0007(15)
C41 0.024(2) 0.027(2) 0.039(2) -0.0053(16) 0.0069(17) 0.0029(17)
C42 0.042(3) 0.023(2) 0.045(3) -0.0127(18) 0.005(2) -0.0045(18)
C43 0.042(3) 0.023(2) 0.045(2) -0.0004(18) 0.007(2) -0.0108(18)
C44 0.024(2) 0.0220(19) 0.033(2) 0.0003(15) 0.0030(16) 0.0013(15)
O1 0.0437(19) 0.0475(19) 0.0296(15) 0.0055(14) 0.0195(14) 0.0047(13)
O2 0.0352(17) 0.0228(14) 0.0423(17) -0.0078(12) -0.0028(13) -0.0002(12)
O3 0.0300(15) 0.0208(13) 0.0273(13) -0.0030(11) -0.0017(11) -0.0068(11)
O4 0.0336(16) 0.0396(17) 0.0327(15) 0.0009(13) 0.0167(13) 0.0006(12)
O5 0.0262(14) 0.0237(13) 0.0235(13) 0.0020(10) 0.0096(11) 0.0035(10)
O6 0.0229(14) 0.0297(14) 0.0230(13) 0.0010(11) 0.0074(11) 0.0044(11)
O7 0.077(3) 0.098(3) 0.041(2) 0.004(3) 0.021(2) 0.016(2)
O8 0.0199(13) 0.0189(12) 0.0285(13) 0.0016(10) -0.0054(10) -0.0051(10)
O9 0.0262(14) 0.0184(12) 0.0255(13) -0.0010(10) -0.0074(11) -0.0019(10)
O10 0.0286(15) 0.0295(15) 0.0368(15) -0.0022(12) -0.0011(12) -0.0073(13)

loop_
_atom_type_symbol
_atom_type_description
_atom_type_scat_dispersion_real
_atom_type_scat_dispersion_imag
_atom_type_scat_source
C C 0.0033 0.0016 'International Tables Vol C Tables 4.2.6.8 and 6.1.1.4'
H H 0.0000 0.0000 'International Tables Vol C Tables 4.2.6.8 and 6.1.1.4'
O O 0.0106 0.0060 'International Tables Vol C Tables 4.2.6.8 and 6.1.1.4'
P P 0.1023 0.0942 'International Tables Vol C Tables 4.2.6.8 and 6.1.1.4'
Ru Ru -1.2594 0.8363 'International Tables Vol C Tables 4.2.6.8 and 6.1.1.4'

loop_
_geom_angle_atom_site_label_1
_geom_angle_atom_site_label_2
_geom_angle_atom_site_label_3
_geom_angle_site_symmetry_1
_geom_angle_site_symmetry_3
_geom_angle
C1 Ru1 C2 . . 89.90(17)
C1 Ru1 O5 . . 175.57(13)
C2 Ru1 O5 . . 93.49(13)
C1 Ru1 O8 . . 91.44(14)
C2 Ru1 O8 . . 176.58(13)
O5 Ru1 O8 . . 85.02(10)
C1 Ru1 P1 . . 96.13(12)
C2 Ru1 P1 . . 93.13(11)
O5 Ru1 P1 . . 86.53(7)
O8 Ru1 P1 . . 89.86(7)
C1 Ru1 Ru2 . . 94.50(12)
C2 Ru1 Ru2 . . 93.48(11)
O5 Ru1 Ru2 . . 82.46(7)
O8 Ru1 Ru2 . . 83.28(7)
P1 Ru1 Ru2 . . 167.48(3)
C4 Ru2 C3 . . 91.68(16)
C4 Ru2 O9 . . 91.62(13)
C3 Ru2 O9 . . 174.90(13)
C4 Ru2 O6 . . 175.72(13)
C3 Ru2 O6 . . 88.78(13)
O9 Ru2 O6 . . 87.64(10)
C4 Ru2 P2 . . 99.00(11)
C3 Ru2 P2 . . 96.90(11)
O9 Ru2 P2 . . 86.42(7)
O6 Ru2 P2 . . 85.16(7)
C4 Ru2 Ru1 . . 91.49(11)
C3 Ru2 Ru1 . . 92.98(11)
O9 Ru2 Ru1 . . 83.05(7)
O6 Ru2 Ru1 . . 84.24(7)
P2 Ru2 Ru1 . . 165.34(3)
O5 Ru1 C2 . . 114.9(4)
O5 Ru1 O8 . . 110.4(4)
C2 Ru1 O8 . . 132.3(3)
O5 Ru1 C5 . . 25.1(2)
C2 Ru1 C5 . . 112.6(3)
O8 Ru1 C5 . . 101.8(3)
O5 Ru1 P1 . . 114.1(4)
C2 Ru1 P1 . . 86.3(2)
O8 Ru1 P1 . . 88.7(2)
C5 Ru1 P1 . . 138.9(3)
O5 Ru1 Ru2 . . 80.3(3)
C2 Ru1 Ru2 . . 90.9(3)
O8 Ru1 Ru2 . . 82.4(2)
C5 Ru1 Ru2 . . 55.2(2)
P1 Ru1 Ru2 . . 165.1(3)
O6 Ru2 C3 . . 110.9(4)
O6 Ru2 O9 . . 106.1(4)
C3 Ru2 O9 . . 142.2(4)
O6 Ru2 C5 . . 26.91(19)
C3 Ru2 C5 . . 105.0(3)
O9 Ru2 C5 . . 104.5(3)
O6 Ru2 P2 . . 104.3(4)
C3 Ru2 P2 . . 93.7(3)
O9 Ru2 P2 . . 84.1(2)
C5 Ru2 P2 . . 131.2(3)
O6 Ru2 C4 . . 173.9(4)
C3 Ru2 C4 . . 69.9(3)
O9 Ru2 C4 . . 72.4(2)
C5 Ru2 C4 . . 147.2(3)
P2 Ru2 C4 . . 81.5(2)
O6 Ru2 Ru1 . . 78.7(3)
C3 Ru2 Ru1 . . 94.9(3)
O9 Ru2 Ru1 . . 85.1(2)
C5 Ru2 Ru1 . . 52.2(2)
P2 Ru2 Ru1 . . 169.2(3)
C4 Ru2 Ru1 . . 95.3(3)
C21 P1 C15 . . 104.91(16)
C21 P1 C9 . . 104.22(16)
C15 P1 C9 . . 101.36(15)
C21 P1 Ru1 . . 117.30(18)
C15 P1 Ru1 . . 91.83(19)
C9 P1 Ru1 . . 131.32(19)
C21 P1 Ru1 . . 115.07(11)
C15 P1 Ru1 . . 112.44(11)
C9 P1 Ru1 . . 117.23(12)
C39 P2 C33 . . 105.26(16)
C39 P2 C27 . . 104.12(16)
C33 P2 C27 . . 103.62(16)
C39 P2 Ru2 . . 110.43(11)
C33 P2 Ru2 . . 116.70(12)
C27 P2 Ru2 . . 115.47(12)
C39 P2 Ru2 . . 105.60(19)
C33 P2 Ru2 . . 133.1(2)
C27 P2 Ru2 . . 102.0(2)
O1 C1 Ru1 . . 179.9(4)
O2 C2 Ru1 . . 178.8(3)
O2 C2 Ru1 . . 155.5(4)
O3 C3 Ru2 . . 177.1(3)
O3 C3 Ru2 . . 155.4(4)
O4 C4 Ru2 . . 179.6(4)
O4 C4 Ru2 . . 179.4(4)
O5 C5 O6 . . 127.1(3)
O5 C5 C6 . . 114.3(3)
O6 C5 C6 . . 118.5(3)
O5 C5 Ru1 . . 24.6(2)
O6 C5 Ru1 . . 102.5(3)
C6 C5 Ru1 . . 138.9(3)
O5 C5 Ru2 . . 97.1(3)
O6 C5 Ru2 . . 30.4(2)
C6 C5 Ru2 . . 147.7(3)
Ru1 C5 Ru2 . . 72.6(2)
O7 C6 C5 . . 112.5(4)
O8 C7 O9 . . 127.4(3)
O8 C7 C8 . . 117.1(3)
O9 C7 C8 . . 115.5(3)
O10 C8 C7 . . 114.0(3)
C10 C9 C14 . . 119.1(3)
C10 C9 P1 . . 121.6(3)
C14 C9 P1 . . 119.3(3)
C11 C10 C9 . . 120.3(3)
C12 C11 C10 . . 120.0(4)
C11 C12 C13 . . 120.1(3)
C14 C13 C12 . . 120.4(3)
C13 C14 C9 . . 120.1(3)
C16 C15 C20 . . 118.8(3)
C16 C15 P1 . . 117.3(3)
C20 C15 P1 . . 123.9(3)
C17 C16 C15 . . 120.5(4)
C18 C17 C16 . . 120.7(4)
C17 C18 C19 . . 119.4(3)
C20 C19 C18 . . 120.6(4)
C19 C20 C15 . . 120.1(3)
C26 C21 C22 . . 119.3(3)
C26 C21 P1 . . 119.3(3)
C22 C21 P1 . . 121.3(3)
C23 C22 C21 . . 119.9(4)
C24 C23 C22 . . 120.3(4)
C23 C24 C25 . . 120.4(4)
C24 C25 C26 . . 119.4(4)
C21 C26 C25 . . 120.6(3)
C32 C27 C28 . . 118.5(3)
C32 C27 P2 . . 123.2(3)
C28 C27 P2 . . 118.2(3)
C27 C28 C29 . . 120.7(3)
C30 C29 C28 . . 119.8(4)
C29 C30 C31 . . 119.9(3)
C30 C31 C32 . . 120.3(3)
C31 C32 C27 . . 120.8(3)
C34 C33 C38 . . 118.2(4)
C34 C33 P2 . . 122.9(3)
C38 C33 P2 . . 118.9(3)
C33 C34 C35 . . 120.3(4)
C36 C35 C34 . . 120.3(4)
C37 C36 C35 . . 119.9(4)
C36 C37 C38 . . 120.2(4)
C37 C38 C33 . . 121.1(4)
C44 C39 C40 . . 119.1(3)
C44 C39 P2 . . 122.8(3)
C40 C39 P2 . . 117.9(3)
C41 C40 C39 . . 120.2(3)
C42 C41 C40 . . 120.1(4)
C43 C42 C41 . . 119.9(4)
C42 C43 C44 . . 121.0(4)
C39 C44 C43 . . 119.5(4)
Ru1 O5 C5 . . 130.3(4)
C5 O5 Ru1 . . 124.6(2)
C5 O6 Ru2 . . 122.7(3)
C5 O6 Ru2 . . 120.8(2)
C7 O8 Ru1 . . 122.1(2)
C7 O8 Ru1 . . 122.6(3)
C7 O9 Ru2 . . 123.2(2)
C7 O9 Ru2 . . 117.7(3)

loop_
_geom_bond_atom_site_label_1
_geom_bond_atom_site_label_2
_geom_bond_site_symmetry_2
_geom_bond_distance
Ru1 C1 . 1.838(4)
Ru1 C2 . 1.843(4)
Ru1 O5 . 2.118(2)
Ru1 O8 . 2.143(2)
Ru1 P1 . 2.4112(9)
Ru1 Ru2 . 2.7428(4)
Ru2 C4 . 1.832(4)
Ru2 C3 . 1.849(4)
Ru2 O9 . 2.128(2)
Ru2 O6 . 2.143(3)
Ru2 P2 . 2.4306(9)
Ru1 O5 . 1.233(7)
Ru1 C2 . 2.147(7)
Ru1 O8 . 2.208(6)
Ru1 C5 . 2.259(7)
Ru1 P1 . 2.397(6)
Ru1 Ru2 . 2.728(8)
Ru2 O6 . 1.413(8)
Ru2 C3 . 1.964(7)
Ru2 O9 . 2.234(7)
Ru2 C5 . 2.349(8)
Ru2 P2 . 2.434(6)
Ru2 C4 . 2.564(9)
P1 C21 . 1.826(3)
P1 C15 . 1.827(4)
P1 C9 . 1.830(3)
P2 C39 . 1.829(3)
P2 C33 . 1.828(4)
P2 C27 . 1.829(3)
C1 O1 . 1.159(5)
C2 O2 . 1.158(4)
C3 O3 . 1.149(4)
C4 O4 . 1.166(4)
C5 O5 . 1.256(4)
C5 O6 . 1.263(4)
C5 C6 . 1.514(5)
C6 O7 . 1.398(6)
C7 O8 . 1.256(4)
C7 O9 . 1.252(4)
C7 C8 . 1.521(5)
C8 O10 . 1.401(4)
C9 C10 . 1.395(5)
C9 C14 . 1.406(5)
C10 C11 . 1.393(5)
C11 C12 . 1.384(5)
C12 C13 . 1.387(5)
C13 C14 . 1.381(5)
C15 C16 . 1.397(5)
C15 C20 . 1.396(5)
C16 C17 . 1.376(5)
C17 C18 . 1.377(5)
C18 C19 . 1.390(5)
C19 C20 . 1.383(5)
C21 C26 . 1.391(5)
C21 C22 . 1.399(5)
C22 C23 . 1.392(5)
C23 C24 . 1.380(6)
C24 C25 . 1.390(6)
C25 C26 . 1.392(5)
C27 C32 . 1.390(5)
C27 C28 . 1.391(5)
C28 C29 . 1.394(5)
C29 C30 . 1.381(6)
C30 C31 . 1.380(5)
C31 C32 . 1.383(5)
C33 C34 . 1.390(5)
C33 C38 . 1.396(5)
C34 C35 . 1.393(6)
C35 C36 . 1.378(6)
C36 C37 . 1.372(6)
C37 C38 . 1.380(5)
C39 C44 . 1.394(5)
C39 C40 . 1.399(5)
C40 C41 . 1.390(5)
C41 C42 . 1.383(6)
C42 C43 . 1.369(6)
C43 C44 . 1.397(5)
